data_4316058
loop_
_publ_author_name
'Lei Geng'
'Wen-Dan Cheng'
'Wei-Long Zhang'
'Chen-Sheng Lin'
'Hao Zhang'
'Ye-Yu Li'
'Zhang-Zhen He'

_publ_section_title
;
 BaM(BS3)S (M = Sb, Bi): Two New Thioborate Compounds with One-Dimensional
 Polymeric Chain Structure
;
_journal_name_full 'Inorganic Chemistry'
_journal_page_first 6609
_journal_page_last 6615
_journal_paper_doi 10.1021/ic100535q
_journal_volume 49
_journal_year 2010
_chemical_formula_sum 'B Ba Bi S4'
_chemical_formula_weight 485.37
_chemical_name_systematic
; 
 ? 
;
_space_group_IT_number 12
_symmetry_cell_setting monoclinic
_symmetry_space_group_name_Hall '-C 2y'
_symmetry_space_group_name_H-M 'C 1 2/m 1'
_atom_sites_solution_primary direct
_atom_sites_solution_secondary difmap
_audit_creation_method SHELXL-97
_cell_angle_alpha 90.00
_cell_angle_beta 101.604(5)
_cell_angle_gamma 90.00
_cell_formula_units_Z 4
_cell_length_a 14.9890(17)
_cell_length_b 6.2457(6)
_cell_length_c 7.5591(9)
_cell_measurement_reflns_used 1059
_cell_measurement_temperature 293(2)
_cell_measurement_theta_max 27.4680
_cell_measurement_theta_min 3.4928
_cell_volume 693.20(13)
_computing_structure_refinement 'SHELXL-97 (Sheldrick, 1997)'
_computing_structure_solution 'SHELXS-97 (Sheldrick, 1990)'
_diffrn_ambient_temperature 293(2)
_diffrn_measured_fraction_theta_full 0.984
_diffrn_measured_fraction_theta_max 0.984
_diffrn_measurement_device_type
;
Mercury70 (2x2 bin mode)
;
_diffrn_measurement_method CCD_Profile_fitting
_diffrn_radiation_monochromator graphite
_diffrn_radiation_source 'fine-focus sealed tube'
_diffrn_radiation_type MoK\a
_diffrn_radiation_wavelength 0.71073
_diffrn_reflns_av_R_equivalents 0.0449
_diffrn_reflns_av_sigmaI/netI 0.0475
_diffrn_reflns_limit_h_max 19
_diffrn_reflns_limit_h_min -19
_diffrn_reflns_limit_k_max 8
_diffrn_reflns_limit_k_min -8
_diffrn_reflns_limit_l_max 9
_diffrn_reflns_limit_l_min -9
_diffrn_reflns_number 2669
_diffrn_reflns_theta_full 27.47
_diffrn_reflns_theta_max 27.47
_diffrn_reflns_theta_min 2.75
_exptl_absorpt_coefficient_mu 32.074
_exptl_absorpt_correction_T_max 1.0000
_exptl_absorpt_correction_T_min 0.1986
_exptl_absorpt_correction_type multi-scan
_exptl_crystal_colour 'Orange yellow'
_exptl_crystal_density_diffrn 4.651
_exptl_crystal_density_method 'not measured'
_exptl_crystal_description Prism
_exptl_crystal_F_000 832
_exptl_crystal_size_max 0.2000
_exptl_crystal_size_mid 0.1000
_exptl_crystal_size_min 0.1000
_refine_diff_density_max 2.790
_refine_diff_density_min -2.285
_refine_diff_density_rms 0.391
_refine_ls_extinction_coef 0.0039(3)
_refine_ls_extinction_expression Fc^*^=kFc[1+0.001xFc^2^\l^3^/sin(2\q)]^-1/4^
_refine_ls_extinction_method SHELXL
_refine_ls_goodness_of_fit_ref 1.144
_refine_ls_matrix_type full
_refine_ls_number_parameters 41
_refine_ls_number_reflns 859
_refine_ls_number_restraints 0
_refine_ls_restrained_S_all 1.144
_refine_ls_R_factor_all 0.0344
_refine_ls_R_factor_gt 0.0325
_refine_ls_shift/su_max 0.000
_refine_ls_shift/su_mean 0.000
_refine_ls_structure_factor_coef Fsqd
_refine_ls_weighting_details 'calc w=1/[\s^2^(Fo^2^)+(0.0361P)^2^+5.5693P] where P=(Fo^2^+2Fc^2^)/3'
_refine_ls_weighting_scheme calc
_refine_ls_wR_factor_gt 0.0805
_refine_ls_wR_factor_ref 0.0811
_reflns_number_gt 806
_reflns_number_total 859
_reflns_threshold_expression >2sigma(I)
_cod_data_source_file ic100535q_si_001_2.cif
_cod_data_source_block BaBi(BS3)S
_cod_depositor_comments
;
The following automatic conversions were performed:

'_symmetry_cell_setting' value 'Monoclinic' changed to 'monoclinic'
according to the built-in table from CIF Core dictionary named
'cif_core.dic' version 2.4.1 from
2010-06-29.

'_exptl_absorpt_correction_type' value 'Multi-scan'
changed to 'multi-scan' according to the built-in table from CIF Core
dictionary named 'cif_core.dic' version 2.4.1 from 2010-06-29.

Automatic conversion script
Id: cif_fix_values 1646 2011-03-28 12:23:43Z adriana 
;
_cod_original_cell_volume 693.19(13)
_cod_database_code 4316058

loop_
_symmetry_equiv_pos_as_xyz
'x, y, z'
'-x, y, -z'
'x+1/2, y+1/2, z'
'-x+1/2, y+1/2, -z'
'-x, -y, -z'
'x, -y, z'
'-x+1/2, -y+1/2, -z'
'x+1/2, -y+1/2, z'

loop_
_atom_site_label
_atom_site_type_symbol
_atom_site_fract_x
_atom_site_fract_y
_atom_site_fract_z
_atom_site_U_iso_or_equiv
_atom_site_adp_type
_atom_site_occupancy
_atom_site_symmetry_multiplicity
_atom_site_calc_flag
_atom_site_refinement_flags
_atom_site_disorder_assembly
_atom_site_disorder_group
Bi1 Bi 0.45350(3) 0.0000 0.74270(6) 0.0144(2) Uani 1 2 d S . .
Ba1 Ba 0.31908(5) -0.5000 1.30774(9) 0.0134(2) Uani 1 2 d S . .
S1 S 0.3411(2) 0.0000 0.4503(4) 0.0159(6) Uani 1 2 d S . .
S2 S 0.4657(2) -0.5000 0.6805(4) 0.0153(7) Uani 1 2 d S . .
S3 S 0.35958(14) 0.2514(4) 1.9312(3) 0.0140(5) Uani 1 1 d . . .
B1 B 0.3969(9) -0.5000 1.8444(17) 0.010(3) Uani 1 2 d S . .

loop_
_atom_site_aniso_label
_atom_site_aniso_U_11
_atom_site_aniso_U_22
_atom_site_aniso_U_33
_atom_site_aniso_U_23
_atom_site_aniso_U_13
_atom_site_aniso_U_12
Bi1 0.0155(3) 0.0178(3) 0.0096(3) 0.000 0.00177(19) 0.000
Ba1 0.0139(4) 0.0140(5) 0.0115(4) 0.000 0.0007(3) 0.000
S1 0.0240(14) 0.0115(16) 0.0095(14) 0.000 -0.0030(12) 0.000
S2 0.0183(15) 0.0200(17) 0.0077(14) 0.000 0.0028(12) 0.000
S3 0.0201(10) 0.0093(11) 0.0141(10) -0.0016(8) 0.0070(8) -0.0013(8)
B1 0.012(6) 0.013(7) 0.005(6) 0.000 0.004(5) 0.000

loop_
_atom_type_symbol
_atom_type_description
_atom_type_scat_dispersion_real
_atom_type_scat_dispersion_imag
_atom_type_scat_source
B B 0.0013 0.0007 'International Tables Vol C Tables 4.2.6.8 and 6.1.1.4'
S S 0.1246 0.1234 'International Tables Vol C Tables 4.2.6.8 and 6.1.1.4'
Ba Ba -0.3244 2.2819 'International Tables Vol C Tables 4.2.6.8 and 6.1.1.4'
Bi Bi -4.1077 10.2566 'International Tables Vol C Tables 4.2.6.8 and 6.1.1.4'

loop_
_geom_angle_atom_site_label_1
_geom_angle_atom_site_label_2
_geom_angle_atom_site_label_3
_geom_angle
_geom_angle_site_symmetry_1
_geom_angle_site_symmetry_3
_geom_angle_publ_flag
S1 Bi1 S3 97.86(8) . 1_554 ?
S1 Bi1 S3 97.86(8) . 6_554 ?
S3 Bi1 S3 71.15(9) 1_554 6_554 ?
S1 Bi1 Ba1 54.88(8) . 7_547 ?
S3 Bi1 Ba1 54.76(5) 1_554 7_547 ?
S3 Bi1 Ba1 54.76(5) 6_554 7_547 ?
S2 Ba1 S2 57.85(9) 1_556 5_647 ?
S2 Ba1 S1 87.69(8) 1_556 7_547 ?
S2 Ba1 S1 145.54(8) 5_647 7_547 ?
S2 Ba1 S1 72.96(5) 1_556 1_556 ?
S2 Ba1 S1 87.53(6) 5_647 1_556 ?
S1 Ba1 S1 81.67(6) 7_547 1_556 ?
S2 Ba1 S1 72.96(5) 1_556 1_546 ?
S2 Ba1 S1 87.53(6) 5_647 1_546 ?
S1 Ba1 S1 81.67(6) 7_547 1_546 ?
S1 Ba1 S1 142.44(10) 1_556 1_546 ?
S2 Ba1 S3 144.70(5) 1_556 7_548 ?
S2 Ba1 S3 135.53(6) 5_647 7_548 ?
S1 Ba1 S3 72.73(6) 7_547 7_548 ?
S1 Ba1 S3 130.12(7) 1_556 7_548 ?
S1 Ba1 S3 75.29(7) 1_546 7_548 ?
S2 Ba1 S3 144.70(5) 1_556 4_548 ?
S2 Ba1 S3 135.53(6) 5_647 4_548 ?
S1 Ba1 S3 72.73(6) 7_547 4_548 ?
S1 Ba1 S3 75.29(6) 1_556 4_548 ?
S1 Ba1 S3 130.12(7) 1_546 4_548 ?
S3 Ba1 S3 56.65(8) 7_548 4_548 ?
S2 Ba1 S3 121.94(6) 1_556 1_544 ?
S2 Ba1 S3 71.07(6) 5_647 1_544 ?
S1 Ba1 S3 137.41(6) 7_547 1_544 ?
S1 Ba1 S3 133.03(7) 1_556 1_544 ?
S1 Ba1 S3 79.53(6) 1_546 1_544 ?
S3 Ba1 S3 65.66(6) 7_548 1_544 ?
S3 Ba1 S3 91.20(4) 4_548 1_544 ?
S2 Ba1 S3 121.94(6) 1_556 6_554 ?
S2 Ba1 S3 71.07(6) 5_647 6_554 ?
S1 Ba1 S3 137.41(6) 7_547 6_554 ?
S1 Ba1 S3 79.53(6) 1_556 6_554 ?
S1 Ba1 S3 133.03(7) 1_546 6_554 ?
S3 Ba1 S3 91.20(4) 7_548 6_554 ?
S3 Ba1 S3 65.66(6) 4_548 6_554 ?
S3 Ba1 S3 54.30(8) 1_544 6_554 ?
S2 Ba1 Bi1 125.91(6) 1_556 7_547 ?
S2 Ba1 Bi1 176.23(6) 5_647 7_547 ?
S1 Ba1 Bi1 38.22(5) 7_547 7_547 ?
S1 Ba1 Bi1 93.67(6) 1_556 7_547 ?
S1 Ba1 Bi1 93.67(6) 1_546 7_547 ?
S3 Ba1 Bi1 41.76(4) 7_548 7_547 ?
S3 Ba1 Bi1 41.76(4) 4_548 7_547 ?
S3 Ba1 Bi1 105.62(4) 1_544 7_547 ?
S3 Ba1 Bi1 105.62(4) 6_554 7_547 ?
Bi1 S1 Ba1 86.90(9) . 7_547 ?
Bi1 S1 Ba1 107.15(5) . 1_554 ?
Ba1 S1 Ba1 98.33(6) 7_547 1_554 ?
Bi1 S1 Ba1 107.15(5) . 1_564 ?
Ba1 S1 Ba1 98.33(6) 7_547 1_564 ?
Ba1 S1 Ba1 142.44(10) 1_554 1_564 ?
B1 S2 Ba1 102.9(4) 1_554 1_554 ?
B1 S2 Ba1 135.0(4) 1_554 5_647 ?
Ba1 S2 Ba1 122.15(9) 1_554 5_647 ?
B1 S3 Bi1 94.3(3) 1_565 1_556 ?
B1 S3 Ba1 118.8(4) 1_565 7_548 ?
Bi1 S3 Ba1 83.48(6) 1_556 7_548 ?
B1 S3 Ba1 91.8(4) 1_565 1_566 ?
Bi1 S3 Ba1 155.09(8) 1_556 1_566 ?
Ba1 S3 Ba1 114.34(6) 7_548 1_566 ?
S2 B1 S3 121.3(3) 1_556 1_545 ?
S2 B1 S3 121.3(3) 1_556 6 ?
S3 B1 S3 117.4(7) 1_545 6 ?

loop_
_geom_bond_atom_site_label_1
_geom_bond_atom_site_label_2
_geom_bond_distance
_geom_bond_site_symmetry_2
_geom_bond_publ_flag
Bi1 S1 2.495(3) . ?
Bi1 S3 2.699(2) 1_554 ?
Bi1 S3 2.699(2) 6_554 ?
Ba1 S2 3.206(3) 1_556 ?
Ba1 S2 3.209(3) 5_647 ?
Ba1 S1 3.298(3) 7_547 ?
Ba1 S1 3.2985(10) 1_556 ?
Ba1 S1 3.2985(10) 1_546 ?
Ba1 S3 3.310(2) 7_548 ?
Ba1 S3 3.310(2) 4_548 ?
Ba1 S3 3.402(2) 1_544 ?
Ba1 S3 3.402(2) 6_554 ?
S1 Ba1 3.298(3) 7_547 ?
S1 Ba1 3.2985(10) 1_554 ?
S1 Ba1 3.2985(10) 1_564 ?
S2 B1 1.765(12) 1_554 ?
S2 Ba1 3.206(3) 1_554 ?
S2 Ba1 3.209(3) 5_647 ?
S3 B1 1.817(7) 1_565 ?
S3 Bi1 2.699(2) 1_556 ?
S3 Ba1 3.310(2) 7_548 ?
S3 Ba1 3.402(2) 1_566 ?
B1 S2 1.765(12) 1_556 ?
B1 S3 1.817(7) 1_545 ?
B1 S3 1.817(7) 6 ?
